data_7051194
loop_
_publ_author_name
'Pinkas, Ji\<r\'i'
'Bastl, Zden\<ek'
'\<Slouf, Miroslav'
'Podlaha, Jaroslav'
'\<St\<epni\<cka, Petr'

_publ_section_title
;
 Preparation and solid-state characterization of nickel(II) complexes
 with 1'-(diphenylphosphino)ferrocenecarboxylic acid
;
_journal_issue 9
_journal_name_full 'New Journal of Chemistry'
_journal_page_first 1215
_journal_paper_doi 10.1039/b104780a
_journal_volume 25
_journal_year 2001
_chemical_formula_moiety '[Ni(C23H19PO2Fe)2(NCS)2] * 2CHCl3'
_chemical_formula_sum 'C50 H40 Cl6 Fe2 N2 Ni O4 P2 S2'
_chemical_formula_weight 1242.01
_chemical_name_systematic
; 
? 
;
_space_group_IT_number 2
_symmetry_cell_setting triclinic
_symmetry_space_group_name_Hall '-P 1'
_symmetry_space_group_name_H-M 'P -1'
_atom_sites_solution_hydrogens mixed
_atom_sites_solution_primary direct
_atom_sites_solution_secondary difmap
_audit_creation_method SHELXL-97
_cell_angle_alpha 73.832(5)
_cell_angle_beta 73.892(4)
_cell_angle_gamma 71.608(4)
_cell_formula_units_Z 1
_cell_length_a 10.724(1)
_cell_length_b 11.0215(6)
_cell_length_c 12.758(1)
_cell_measurement_reflns_used 5956
_cell_measurement_temperature 296(1)
_cell_measurement_theta_max 25.03
_cell_measurement_theta_min 1.02
_cell_volume 1344.24(18)
_computing_cell_refinement 'HKL Scalepack (Otwinowski & Minor 1997)'
_computing_data_collection 'COLLECT (Nonius BV, 1997-2000)'
_computing_data_reduction 'HKL Denzo and Scalepack (Otwinowski & Minor 1997)'
_computing_structure_refinement 'SHELXL-97 (Sheldrick, 1997)'
_computing_structure_solution 'SIR-92 (Giacovazzo, 1994)'
_diffrn_ambient_temperature 296(1)
_diffrn_detector_area_resol_mean 0.110
_diffrn_measured_fraction_theta_full 0.995
_diffrn_measured_fraction_theta_max 0.995
_diffrn_measurement_device_type 'Nonius KappaCCD'
_diffrn_measurement_method
;
CCD
(rotation scans, rotation per image 2\%, exposure per frame 120 s,
108 images collected using 168\% \f and 48\% \w scans, 
which corresponds to the half of Ewald sphere)
;
_diffrn_radiation_monochromator graphite
_diffrn_radiation_source 'fine-focus sealed tube'
_diffrn_radiation_type MoK\a
_diffrn_radiation_wavelength 0.71073
_diffrn_reflns_av_R_equivalents 0.0781
_diffrn_reflns_av_sigmaI/netI 0.1023
_diffrn_reflns_limit_h_max 12
_diffrn_reflns_limit_h_min 0
_diffrn_reflns_limit_k_max 13
_diffrn_reflns_limit_k_min -12
_diffrn_reflns_limit_l_max 15
_diffrn_reflns_limit_l_min -14
_diffrn_reflns_number 10558
_diffrn_reflns_theta_full 25.06
_diffrn_reflns_theta_max 25.06
_diffrn_reflns_theta_min 2.88
_exptl_absorpt_coefficient_mu 1.359
_exptl_absorpt_correction_T_max 0.966
_exptl_absorpt_correction_T_min 0.906
_exptl_absorpt_correction_type multi-scan
_exptl_absorpt_process_details '(Blessing, 1995)'
_exptl_crystal_colour 'orange red'
_exptl_crystal_density_diffrn 1.534
_exptl_crystal_density_method 'not measured'
_exptl_crystal_description 'thin plate'
_exptl_crystal_F_000 630
_exptl_crystal_size_max 0.25
_exptl_crystal_size_mid 0.25
_exptl_crystal_size_min 0.03
_refine_diff_density_max 1.594
_refine_diff_density_min -1.167
_refine_diff_density_rms 0.101
_refine_ls_extinction_method none
_refine_ls_goodness_of_fit_ref 1.050
_refine_ls_hydrogen_treatment mixed
_refine_ls_matrix_type full
_refine_ls_number_parameters 317
_refine_ls_number_reflns 4743
_refine_ls_number_restraints 0
_refine_ls_restrained_S_all 1.050
_refine_ls_R_factor_all 0.1196
_refine_ls_R_factor_gt 0.0679
_refine_ls_shift/su_max 0.001
_refine_ls_shift/su_mean 0.000
_refine_ls_structure_factor_coef Fsqd
_refine_ls_weighting_details 'calc w=1/[\s^2^(Fo^2^)+(0.0890P)^2^+0.9300P] where P=(Fo^2^+2Fc^2^)/3'
_refine_ls_weighting_scheme calc
_refine_ls_wR_factor_gt 0.1645
_refine_ls_wR_factor_ref 0.1920
_reflns_number_gt 2929
_reflns_number_total 4744
_reflns_threshold_expression >2sigma(I)
_cod_data_source_file b104780a.txt
_cod_data_source_block niscn
_cod_depositor_comments
;
The following automatic conversions were performed:

'_atom_sites_solution_hydrogens' value 'geom and difmap' was changed
to 'mixed'.

Automatic conversion script
Id: cif_fix_values 6452 2018-10-05 10:23:21Z andrius 
;
_cod_original_cell_volume 1344.2(2)
_cod_original_sg_symbol_H-M P-1
_cod_database_code 7051194

loop_
_symmetry_equiv_pos_as_xyz
'x, y, z'
'-x, -y, -z'

loop_
_atom_site_label
_atom_site_type_symbol
_atom_site_fract_x
_atom_site_fract_y
_atom_site_fract_z
_atom_site_U_iso_or_equiv
_atom_site_adp_type
_atom_site_occupancy
_atom_site_symmetry_multiplicity
_atom_site_calc_flag
_atom_site_refinement_flags
_atom_site_disorder_assembly
_atom_site_disorder_group
Ni Ni 1.0000 0.0000 0.0000 0.0339(3) Uani 1 2 d S . .
Fe Fe 1.20067(9) 0.25791(8) -0.27210(8) 0.0402(3) Uani 1 1 d . . .
S S 1.3688(2) -0.24856(19) 0.1458(2) 0.0633(6) Uani 1 1 d . . .
P P 1.01659(16) 0.19890(14) 0.00211(14) 0.0350(4) Uani 1 1 d . . .
N N 1.1495(6) -0.0875(5) 0.0570(5) 0.0454(14) Uani 1 1 d . . .
O1 O 1.5033(5) 0.3809(5) -0.3856(5) 0.0618(14) Uani 1 1 d . . .
O2 O 1.4098(6) 0.4067(6) -0.5286(5) 0.0644(15) Uani 1 1 d . . .
C01 C 1.0565(6) 0.2992(6) -0.1351(6) 0.0426(16) Uani 1 1 d . . .
C02 C 0.9970(7) 0.3186(7) -0.2283(7) 0.0563(19) Uani 1 1 d . . .
H02 H 0.9367 0.2757 -0.2319 0.068 Uiso 1 1 calc R . .
C03 C 1.0468(8) 0.4144(7) -0.3132(7) 0.063(2) Uani 1 1 d . . .
H03 H 1.0241 0.4468 -0.3828 0.075 Uiso 1 1 calc R . .
C04 C 1.1359(8) 0.4530(7) -0.2757(7) 0.059(2) Uani 1 1 d . . .
H04 H 1.1834 0.5145 -0.3169 0.071 Uiso 1 1 calc R . .
C05 C 1.1425(7) 0.3848(6) -0.1668(6) 0.0471(17) Uani 1 1 d . . .
H05 H 1.1938 0.3935 -0.1226 0.057 Uiso 1 1 calc R . .
C06 C 1.3810(7) 0.2341(6) -0.3769(6) 0.0467(17) Uani 1 1 d . . .
C07 C 1.3952(7) 0.1552(6) -0.2693(6) 0.0472(17) Uani 1 1 d . . .
H07 H 1.4479 0.1608 -0.2248 0.057 Uiso 1 1 calc R . .
C08 C 1.3146(7) 0.0671(6) -0.2427(7) 0.0524(18) Uani 1 1 d . . .
H08 H 1.3051 0.0042 -0.1771 0.063 Uiso 1 1 calc R . .
C09 C 1.2508(8) 0.0898(6) -0.3315(7) 0.057(2) Uani 1 1 d . . .
H09 H 1.1917 0.0451 -0.3344 0.069 Uiso 1 1 calc R . .
C10 C 1.2918(8) 0.1924(7) -0.4157(7) 0.0532(18) Uani 1 1 d . . .
H10 H 1.2654 0.2265 -0.4838 0.064 Uiso 1 1 calc R . .
C11 C 1.4374(7) 0.3479(7) -0.4323(6) 0.0490(18) Uani 1 1 d . . .
C12 C 1.1357(7) 0.2079(6) 0.0753(6) 0.0406(15) Uani 1 1 d . . .
C13 C 1.0990(8) 0.2811(7) 0.1565(7) 0.0539(19) Uani 1 1 d . . .
H13 H 1.0101 0.3280 0.1754 0.065 Uiso 1 1 calc R . .
C14 C 1.1940(9) 0.2854(8) 0.2100(8) 0.074(3) Uani 1 1 d . . .
H14 H 1.1684 0.3342 0.2649 0.089 Uiso 1 1 calc R . .
C15 C 1.3249(9) 0.2175(8) 0.1816(8) 0.073(3) Uani 1 1 d . . .
H15 H 1.3877 0.2190 0.2186 0.087 Uiso 1 1 calc R . .
C16 C 1.3654(7) 0.1466(7) 0.0987(8) 0.062(2) Uani 1 1 d . . .
H16 H 1.4550 0.1022 0.0790 0.075 Uiso 1 1 calc R . .
C17 C 1.2715(7) 0.1424(6) 0.0453(6) 0.0472(17) Uani 1 1 d . . .
H17 H 1.2985 0.0956 -0.0111 0.057 Uiso 1 1 calc R . .
C18 C 0.8537(6) 0.2898(6) 0.0679(6) 0.0405(15) Uani 1 1 d . . .
C19 C 0.7838(7) 0.4076(6) 0.0117(6) 0.0483(17) Uani 1 1 d . . .
H19 H 0.8217 0.4449 -0.0603 0.058 Uiso 1 1 calc R . .
C20 C 0.6549(7) 0.4699(7) 0.0649(8) 0.061(2) Uani 1 1 d . . .
H20 H 0.6074 0.5489 0.0281 0.073 Uiso 1 1 calc R . .
C21 C 0.5994(8) 0.4146(7) 0.1704(8) 0.061(2) Uani 1 1 d . . .
H21 H 0.5146 0.4567 0.2053 0.073 Uiso 1 1 calc R . .
C22 C 0.6677(9) 0.2975(8) 0.2253(8) 0.075(3) Uani 1 1 d . . .
H22 H 0.6287 0.2597 0.2966 0.090 Uiso 1 1 calc R . .
C23 C 0.7943(8) 0.2361(7) 0.1745(7) 0.060(2) Uani 1 1 d . . .
H23 H 0.8406 0.1571 0.2126 0.072 Uiso 1 1 calc R . .
C24 C 1.2432(7) -0.1555(6) 0.0935(6) 0.0443(16) Uani 1 1 d . . .
H99 H 1.429(15) 0.478(14) -0.559(14) 0.19(6) Uiso 1 1 d . . .
C25 C 0.8042(10) 0.1563(9) 0.5902(8) 0.080(3) Uani 1 1 d . . .
H25 H 0.7331 0.2004 0.6447 0.096 Uiso 1 1 calc R . .
Cl1 Cl 0.9065(3) 0.0257(3) 0.6615(3) 0.1172(11) Uani 1 1 d . . .
Cl2 Cl 0.8936(6) 0.2636(4) 0.5091(5) 0.217(3) Uani 1 1 d . . .
Cl3 Cl 0.7301(4) 0.0996(6) 0.5159(5) 0.213(3) Uani 1 1 d . . .

loop_
_atom_site_aniso_label
_atom_site_aniso_U_11
_atom_site_aniso_U_22
_atom_site_aniso_U_33
_atom_site_aniso_U_23
_atom_site_aniso_U_13
_atom_site_aniso_U_12
Ni 0.0341(6) 0.0282(5) 0.0388(7) -0.0055(5) -0.0109(5) -0.0055(4)
Fe 0.0410(6) 0.0379(5) 0.0408(6) -0.0039(4) -0.0043(4) -0.0166(4)
S 0.0469(11) 0.0584(11) 0.0826(16) -0.0138(10) -0.0316(11) 0.0040(9)
P 0.0346(9) 0.0287(8) 0.0401(10) -0.0056(6) -0.0078(7) -0.0076(6)
N 0.046(3) 0.033(3) 0.062(4) -0.012(3) -0.018(3) -0.008(2)
O1 0.064(3) 0.065(3) 0.063(4) 0.006(3) -0.022(3) -0.035(3)
O2 0.074(4) 0.071(4) 0.052(4) 0.005(3) -0.014(3) -0.038(3)
C01 0.039(4) 0.035(3) 0.046(4) -0.002(3) -0.007(3) -0.006(3)
C02 0.046(4) 0.063(4) 0.052(5) -0.003(4) -0.014(4) -0.007(3)
C03 0.056(5) 0.054(4) 0.049(5) 0.009(4) -0.006(4) 0.002(4)
C04 0.066(5) 0.042(4) 0.059(6) -0.003(4) -0.006(4) -0.011(4)
C05 0.055(4) 0.039(3) 0.044(4) -0.008(3) -0.002(3) -0.015(3)
C06 0.040(4) 0.043(4) 0.049(5) -0.004(3) -0.002(3) -0.011(3)
C07 0.045(4) 0.043(4) 0.050(5) -0.006(3) -0.009(3) -0.010(3)
C08 0.057(5) 0.041(4) 0.054(5) -0.007(3) -0.003(4) -0.015(3)
C09 0.068(5) 0.042(4) 0.063(5) -0.011(3) -0.006(4) -0.023(4)
C10 0.061(5) 0.057(4) 0.044(5) -0.009(3) -0.009(4) -0.021(4)
C11 0.043(4) 0.053(4) 0.042(5) -0.002(3) -0.002(3) -0.014(3)
C12 0.043(4) 0.036(3) 0.048(4) -0.004(3) -0.018(3) -0.014(3)
C13 0.060(5) 0.048(4) 0.057(5) -0.014(3) -0.020(4) -0.007(3)
C14 0.084(7) 0.068(5) 0.089(7) -0.028(5) -0.037(6) -0.019(5)
C15 0.076(6) 0.068(5) 0.095(8) -0.015(5) -0.039(6) -0.030(5)
C16 0.039(4) 0.065(5) 0.085(7) -0.004(4) -0.025(4) -0.015(4)
C17 0.043(4) 0.046(4) 0.056(5) -0.010(3) -0.011(3) -0.015(3)
C18 0.043(4) 0.032(3) 0.046(4) -0.009(3) -0.010(3) -0.008(3)
C19 0.047(4) 0.044(4) 0.046(5) -0.006(3) -0.010(3) -0.005(3)
C20 0.044(4) 0.048(4) 0.081(7) -0.012(4) -0.019(4) 0.007(3)
C21 0.045(4) 0.057(5) 0.075(6) -0.017(4) -0.004(4) -0.009(4)
C22 0.065(6) 0.070(5) 0.063(6) -0.007(4) 0.018(4) -0.015(4)
C23 0.050(5) 0.043(4) 0.065(6) 0.000(4) 0.005(4) -0.009(3)
C24 0.049(4) 0.036(3) 0.048(4) -0.012(3) -0.013(3) -0.006(3)
C25 0.084(7) 0.089(6) 0.064(6) -0.029(5) -0.021(5) -0.001(5)
Cl1 0.125(3) 0.0918(19) 0.105(2) 0.0027(16) -0.027(2) -0.0045(17)
Cl2 0.297(7) 0.111(3) 0.168(4) 0.032(3) 0.029(4) -0.070(4)
Cl3 0.106(3) 0.346(7) 0.238(6) -0.226(6) -0.078(3) 0.052(3)

loop_
_atom_type_symbol
_atom_type_description
_atom_type_scat_dispersion_real
_atom_type_scat_dispersion_imag
_atom_type_scat_source
Ni Ni 0.3393 1.1124 'International Tables Vol C Tables 4.2.6.8 and 6.1.1.4'
Fe Fe 0.3463 0.8444 'International Tables Vol C Tables 4.2.6.8 and 6.1.1.4'
S S 0.1246 0.1234 'International Tables Vol C Tables 4.2.6.8 and 6.1.1.4'
P P 0.1023 0.0942 'International Tables Vol C Tables 4.2.6.8 and 6.1.1.4'
C C 0.0033 0.0016 'International Tables Vol C Tables 4.2.6.8 and 6.1.1.4'
O O 0.0106 0.0060 'International Tables Vol C Tables 4.2.6.8 and 6.1.1.4'
N N 0.0061 0.0033 'International Tables Vol C Tables 4.2.6.8 and 6.1.1.4'
H H 0.0000 0.0000 'International Tables Vol C Tables 4.2.6.8 and 6.1.1.4'
Cl Cl 0.1484 0.1585 'International Tables Vol C Tables 4.2.6.8 and 6.1.1.4'

loop_
_geom_angle_atom_site_label_1
_geom_angle_atom_site_label_2
_geom_angle_atom_site_label_3
_geom_angle
_geom_angle_site_symmetry_1
_geom_angle_site_symmetry_3
_geom_angle_publ_flag
N Ni N 180.0 . 2_755 ?
N Ni P 93.75(16) . . ?
N Ni P 86.25(16) 2_755 . ?
N Ni P 86.25(16) . 2_755 ?
N Ni P 93.75(16) 2_755 2_755 ?
P Ni P 180.0 . 2_755 ?
C06 Fe C04 104.7(3) . . ?
C06 Fe C10 41.4(3) . . ?
C04 Fe C10 120.1(3) . . ?
C06 Fe C02 156.1(3) . . ?
C04 Fe C02 68.0(3) . . ?
C10 Fe C02 121.0(3) . . ?
C06 Fe C01 159.2(3) . . ?
C04 Fe C01 68.1(3) . . ?
C10 Fe C01 159.2(3) . . ?
C02 Fe C01 41.3(3) . . ?
C06 Fe C03 119.7(3) . . ?
C04 Fe C03 40.1(3) . . ?
C10 Fe C03 105.0(3) . . ?
C02 Fe C03 40.3(3) . . ?
C01 Fe C03 68.2(3) . . ?
C06 Fe C07 41.2(3) . . ?
C04 Fe C07 122.4(3) . . ?
C10 Fe C07 69.0(3) . . ?
C02 Fe C07 161.7(3) . . ?
C01 Fe C07 124.9(3) . . ?
C03 Fe C07 156.9(3) . . ?
C06 Fe C05 121.3(3) . . ?
C04 Fe C05 40.0(3) . . ?
C10 Fe C05 156.5(3) . . ?
C02 Fe C05 68.7(3) . . ?
C01 Fe C05 40.9(3) . . ?
C03 Fe C05 67.6(3) . . ?
C07 Fe C05 108.6(3) . . ?
C06 Fe C09 68.7(3) . . ?
C04 Fe C09 157.0(3) . . ?
C10 Fe C09 40.5(3) . . ?
C02 Fe C09 108.6(3) . . ?
C01 Fe C09 125.4(3) . . ?
C03 Fe C09 122.6(4) . . ?
C07 Fe C09 68.1(3) . . ?
C05 Fe C09 162.1(3) . . ?
C06 Fe C08 68.3(3) . . ?
C04 Fe C08 159.9(3) . . ?
C10 Fe C08 67.9(3) . . ?
C02 Fe C08 125.8(3) . . ?
C01 Fe C08 111.4(3) . . ?
C03 Fe C08 159.8(3) . . ?
C07 Fe C08 40.2(3) . . ?
C05 Fe C08 126.3(3) . . ?
C09 Fe C08 40.0(3) . . ?
C01 P C12 103.9(3) . . ?
C01 P C18 105.2(3) . . ?
C12 P C18 105.2(3) . . ?
C01 P Ni 114.0(2) . . ?
C12 P Ni 118.84(19) . . ?
C18 P Ni 108.5(2) . . ?
C24 N Ni 173.1(5) . . ?
C11 O2 H99 119(10) . . ?
C05 C01 C02 107.1(6) . . ?
C05 C01 P 125.9(5) . . ?
C02 C01 P 126.7(5) . . ?
C05 C01 Fe 69.8(4) . . ?
C02 C01 Fe 69.2(4) . . ?
P C01 Fe 131.1(3) . . ?
C03 C02 C01 107.2(7) . . ?
C03 C02 Fe 70.0(4) . . ?
C01 C02 Fe 69.5(4) . . ?
C03 C02 H02 126.4 . . ?
C01 C02 H02 126.4 . . ?
Fe C02 H02 125.8 . . ?
C04 C03 C02 108.7(7) . . ?
C04 C03 Fe 69.7(4) . . ?
C02 C03 Fe 69.7(4) . . ?
C04 C03 H03 125.6 . . ?
C02 C03 H03 125.6 . . ?
Fe C03 H03 126.5 . . ?
C05 C04 C03 109.1(7) . . ?
C05 C04 Fe 70.5(4) . . ?
C03 C04 Fe 70.2(4) . . ?
C05 C04 H04 125.4 . . ?
C03 C04 H04 125.4 . . ?
Fe C04 H04 125.4 . . ?
C04 C05 C01 107.8(7) . . ?
C04 C05 Fe 69.5(4) . . ?
C01 C05 Fe 69.3(4) . . ?
C04 C05 H05 126.1 . . ?
C01 C05 H05 126.1 . . ?
Fe C05 H05 126.6 . . ?
C07 C06 C10 107.9(6) . . ?
C07 C06 C11 125.5(7) . . ?
C10 C06 C11 126.3(7) . . ?
C07 C06 Fe 70.6(4) . . ?
C10 C06 Fe 70.2(4) . . ?
C11 C06 Fe 119.9(5) . . ?
C08 C07 C06 107.4(7) . . ?
C08 C07 Fe 70.7(4) . . ?
C06 C07 Fe 68.2(4) . . ?
C08 C07 H07 126.3 . . ?
C06 C07 H07 126.3 . . ?
Fe C07 H07 126.3 . . ?
C09 C08 C07 108.9(7) . . ?
C09 C08 Fe 69.8(4) . . ?
C07 C08 Fe 69.1(4) . . ?
C09 C08 H08 125.6 . . ?
C07 C08 H08 125.6 . . ?
Fe C08 H08 127.2 . . ?
C08 C09 C10 108.3(7) . . ?
C08 C09 Fe 70.3(4) . . ?
C10 C09 Fe 68.9(4) . . ?
C08 C09 H09 125.9 . . ?
C10 C09 H09 125.9 . . ?
Fe C09 H09 126.6 . . ?
C09 C10 C06 107.6(7) . . ?
C09 C10 Fe 70.6(5) . . ?
C06 C10 Fe 68.5(4) . . ?
C09 C10 H10 126.2 . . ?
C06 C10 H10 126.2 . . ?
Fe C10 H10 126.2 . . ?
O1 C11 O2 124.8(7) . . ?
O1 C11 C06 120.1(7) . . ?
O2 C11 C06 115.0(7) . . ?
C13 C12 C17 118.5(6) . . ?
C13 C12 P 122.7(5) . . ?
C17 C12 P 118.7(5) . . ?
C12 C13 C14 120.7(7) . . ?
C12 C13 H13 119.7 . . ?
C14 C13 H13 119.7 . . ?
C15 C14 C13 119.7(8) . . ?
C15 C14 H14 120.1 . . ?
C13 C14 H14 120.1 . . ?
C14 C15 C16 121.0(8) . . ?
C14 C15 H15 119.5 . . ?
C16 C15 H15 119.5 . . ?
C15 C16 C17 119.4(7) . . ?
C15 C16 H16 120.3 . . ?
C17 C16 H16 120.3 . . ?
C16 C17 C12 120.7(7) . . ?
C16 C17 H17 119.7 . . ?
C12 C17 H17 119.7 . . ?
C23 C18 C19 119.1(6) . . ?
C23 C18 P 119.0(5) . . ?
C19 C18 P 121.9(5) . . ?
C18 C19 C20 119.2(7) . . ?
C18 C19 H19 120.4 . . ?
C20 C19 H19 120.4 . . ?
C21 C20 C19 120.3(7) . . ?
C21 C20 H20 119.9 . . ?
C19 C20 H20 119.9 . . ?
C20 C21 C22 120.5(7) . . ?
C20 C21 H21 119.7 . . ?
C22 C21 H21 119.7 . . ?
C21 C22 C23 119.9(8) . . ?
C21 C22 H22 120.1 . . ?
C23 C22 H22 120.1 . . ?
C22 C23 C18 121.1(7) . . ?
C22 C23 H23 119.5 . . ?
C18 C23 H23 119.5 . . ?
N C24 S 178.8(7) . . ?
Cl2 C25 Cl1 109.7(6) . . ?
Cl2 C25 Cl3 113.4(6) . . ?
Cl1 C25 Cl3 108.9(6) . . ?
Cl2 C25 H25 108.3 . . ?
Cl1 C25 H25 108.3 . . ?
Cl3 C25 H25 108.3 . . ?

loop_
_geom_bond_atom_site_label_1
_geom_bond_atom_site_label_2
_geom_bond_distance
_geom_bond_site_symmetry_2
_geom_bond_publ_flag
Ni N 1.819(5) . ?
Ni N 1.820(5) 2_755 ?
Ni P 2.2627(15) . ?
Ni P 2.2627(15) 2_755 ?
Fe C06 2.009(7) . ?
Fe C04 2.032(7) . ?
Fe C10 2.032(8) . ?
Fe C02 2.035(7) . ?
Fe C01 2.038(7) . ?
Fe C03 2.038(7) . ?
Fe C07 2.040(7) . ?
Fe C05 2.045(7) . ?
Fe C09 2.055(7) . ?
Fe C08 2.062(7) . ?
S C24 1.599(7) . ?
P C01 1.809(7) . ?
P C12 1.819(6) . ?
P C18 1.819(6) . ?
N C24 1.174(8) . ?
O1 C11 1.228(9) . ?
O2 C11 1.286(9) . ?
O2 H99 0.84(15) . ?
C01 C05 1.426(9) . ?
C01 C02 1.436(10) . ?
C02 C03 1.404(11) . ?
C02 H02 0.9300 . ?
C03 C04 1.395(11) . ?
C03 H03 0.9300 . ?
C04 C05 1.394(10) . ?
C04 H04 0.9300 . ?
C05 H05 0.9300 . ?
C06 C07 1.426(10) . ?
C06 C10 1.428(10) . ?
C06 C11 1.478(9) . ?
C07 C08 1.410(10) . ?
C07 H07 0.9300 . ?
C08 C09 1.407(11) . ?
C08 H08 0.9300 . ?
C09 C10 1.414(10) . ?
C09 H09 0.9300 . ?
C10 H10 0.9300 . ?
C12 C13 1.384(9) . ?
C12 C17 1.403(9) . ?
C13 C14 1.393(10) . ?
C13 H13 0.9300 . ?
C14 C15 1.367(12) . ?
C14 H14 0.9300 . ?
C15 C16 1.381(12) . ?
C15 H15 0.9300 . ?
C16 C17 1.382(10) . ?
C16 H16 0.9300 . ?
C17 H17 0.9300 . ?
C18 C23 1.385(10) . ?
C18 C19 1.388(8) . ?
C19 C20 1.408(10) . ?
C19 H19 0.9300 . ?
C20 C21 1.366(11) . ?
C20 H20 0.9300 . ?
C21 C22 1.369(11) . ?
C21 H21 0.9300 . ?
C22 C23 1.377(10) . ?
C22 H22 0.9300 . ?
C23 H23 0.9300 . ?
C25 Cl2 1.694(11) . ?
C25 Cl1 1.712(9) . ?
C25 Cl3 1.727(10) . ?
C25 H25 0.9800 . ?
